data_7018973
loop_
_publ_author_name
'Liang, Li'
'Peng, Guo'
'Li, Guizhu'
'Lan, Yanhua'
'Powell, Annie K.'
'Deng, Hong'

_publ_section_title
;
 In situ hydrothermal synthesis of dysprosium(iii) single-molecule magnet
 with lanthanide salt as catalyst
;
_journal_issue 19
_journal_name_full 'Dalton Transactions'
_journal_page_first 5816
_journal_paper_doi 10.1039/c2dt30175j
_journal_volume 41
_journal_year 2012
_chemical_formula_moiety 'C32 H34 N16 O16 Tb2, 4(H2 O)'
_chemical_formula_sum 'C32 H42 N16 O20 Tb2'
_chemical_formula_weight 1288.68
_chemical_name_systematic
;
?
;
_space_group_IT_number 2
_symmetry_cell_setting triclinic
_symmetry_space_group_name_Hall '-P 1'
_symmetry_space_group_name_H-M 'P -1'
_atom_sites_solution_hydrogens geom
_atom_sites_solution_primary direct
_atom_sites_solution_secondary difmap
_audit_creation_method SHELXL-97
_cell_angle_alpha 117.2750(10)
_cell_angle_beta 98.1120(10)
_cell_angle_gamma 99.4350(10)
_cell_formula_units_Z 1
_cell_length_a 9.1459(18)
_cell_length_b 11.9522(10)
_cell_length_c 12.1423(10)
_cell_measurement_reflns_used 3974
_cell_measurement_temperature 296(2)
_cell_measurement_theta_max 25.19
_cell_measurement_theta_min 1.95
_cell_volume 1127.8(3)
_computing_cell_refinement 'Apex2 (Bruker, 2005)'
_computing_data_collection 'Apex2 (Bruker, 2005)'
_computing_data_reduction 'Apex2 (Bruker, 2005)'
_computing_molecular_graphics 'SHELXTL 6.12'
_computing_publication_material 'SHELXTL 6.12'
_computing_structure_refinement 'SHELXTL 6.12'
_computing_structure_solution 'SHELXTL 6.12 (Bruker, 2000-2003)'
_diffrn_ambient_temperature 296(2)
_diffrn_measured_fraction_theta_full 0.980
_diffrn_measured_fraction_theta_max 0.980
_diffrn_measurement_device_type 'Bruker AXS SMART APEX CCD diffractometer'
_diffrn_measurement_method '\w scans'
_diffrn_radiation_monochromator graphite
_diffrn_radiation_source 'fine-focus sealed tube'
_diffrn_radiation_type MoK\a
_diffrn_radiation_wavelength 0.71073
_diffrn_reflns_av_R_equivalents 0.0146
_diffrn_reflns_av_sigmaI/netI 0.0279
_diffrn_reflns_limit_h_max 8
_diffrn_reflns_limit_h_min -10
_diffrn_reflns_limit_k_max 13
_diffrn_reflns_limit_k_min -14
_diffrn_reflns_limit_l_max 14
_diffrn_reflns_limit_l_min -12
_diffrn_reflns_number 5802
_diffrn_reflns_theta_full 25.19
_diffrn_reflns_theta_max 25.19
_diffrn_reflns_theta_min 1.95
_diffrn_standards_number 0
_exptl_absorpt_coefficient_mu 3.206
_exptl_absorpt_correction_T_max 0.5019
_exptl_absorpt_correction_T_min 0.4471
_exptl_absorpt_correction_type multi-scan
_exptl_absorpt_process_details 'Apex2 (Bruker, 2005)'
_exptl_crystal_colour colorless
_exptl_crystal_density_diffrn 1.897
_exptl_crystal_density_method 'not measured'
_exptl_crystal_description block
_exptl_crystal_F_000 636.0
_exptl_crystal_size_max 0.30
_exptl_crystal_size_mid 0.28
_exptl_crystal_size_min 0.25
_refine_diff_density_max 0.508
_refine_diff_density_min -0.651
_refine_diff_density_rms 0.076
_refine_ls_extinction_method none
_refine_ls_goodness_of_fit_ref 1.018
_refine_ls_hydrogen_treatment mixed
_refine_ls_matrix_type full
_refine_ls_number_parameters 330
_refine_ls_number_reflns 3974
_refine_ls_number_restraints 0
_refine_ls_restrained_S_all 1.018
_refine_ls_R_factor_all 0.0229
_refine_ls_R_factor_gt 0.0210
_refine_ls_shift/su_max 0.004
_refine_ls_shift/su_mean 0.000
_refine_ls_structure_factor_coef Fsqd
_refine_ls_weighting_details 'calc w=1/[\s^2^(Fo^2^)+(0.0227P)^2^+0.9385P] where P=(Fo^2^+2Fc^2^)/3'
_refine_ls_weighting_scheme calc
_refine_ls_wR_factor_gt 0.0489
_refine_ls_wR_factor_ref 0.0498
_reflns_number_gt 3744
_reflns_number_total 3974
_reflns_threshold_expression >2sigma(I)
_cod_data_source_file c2dt30175j.txt
_cod_data_source_block 4
_cod_database_code 7018973

loop_
_symmetry_equiv_pos_as_xyz
'x, y, z'
'-x, -y, -z'

loop_
_atom_site_label
_atom_site_type_symbol
_atom_site_fract_x
_atom_site_fract_y
_atom_site_fract_z
_atom_site_U_iso_or_equiv
_atom_site_adp_type
_atom_site_occupancy
_atom_site_symmetry_multiplicity
_atom_site_calc_flag
_atom_site_refinement_flags
C1 C 0.7891(4) 0.6297(3) -0.1689(3) 0.0292(7) Uani 1 1 d .
C2 C 0.8942(4) 0.5432(3) -0.2121(3) 0.0271(7) Uani 1 1 d .
C3 C 0.9999(4) 0.5327(3) -0.1260(3) 0.0316(7) Uani 1 1 d .
C4 C 1.0962(4) 0.4527(3) -0.1688(3) 0.0385(8) Uani 1 1 d .
C5 C 1.0898(4) 0.3857(3) -0.2976(3) 0.0361(8) Uani 1 1 d .
C6 C 0.9855(4) 0.3949(3) -0.3855(3) 0.0282(7) Uani 1 1 d .
C7 C 0.9757(3) 0.3241(3) -0.5229(3) 0.0282(7) Uani 1 1 d .
C8 C 0.8865(4) 0.4734(3) -0.3413(3) 0.0274(7) Uani 1 1 d .
C9 C 0.5901(3) 1.0012(3) 0.1877(3) 0.0266(7) Uani 1 1 d .
C10 C 0.6519(3) 1.0143(3) 0.3156(3) 0.0251(6) Uani 1 1 d .
C11 C 0.7458(4) 0.9377(3) 0.3260(3) 0.0360(8) Uani 1 1 d .
C12 C 0.8018(5) 0.9494(4) 0.4440(4) 0.0445(9) Uani 1 1 d .
C13 C 0.7672(4) 1.0389(3) 0.5526(3) 0.0380(8) Uani 1 1 d .
C14 C 0.6740(4) 1.1174(3) 0.5430(3) 0.0264(6) Uani 1 1 d .
C15 C 0.6157(4) 1.1031(3) 0.4240(3) 0.0253(6) Uani 1 1 d .
C16 C 0.6407(4) 1.2126(3) 0.6593(3) 0.0276(7) Uani 1 1 d .
N1 N 1.0820(3) 0.2672(3) -0.5746(3) 0.0374(7) Uani 1 1 d .
N2 N 1.0271(3) 0.2139(3) -0.7017(3) 0.0395(7) Uani 1 1 d .
N3 N 0.8961(3) 0.2386(3) -0.7243(3) 0.0367(7) Uani 1 1 d .
N4 N 0.8608(3) 0.3091(3) -0.6126(3) 0.0332(6) Uani 1 1 d .
N5 N 0.6913(4) 1.2323(3) 0.7760(2) 0.0371(7) Uani 1 1 d .
N6 N 0.6319(4) 1.3263(3) 0.8536(3) 0.0425(7) Uani 1 1 d .
N7 N 0.5476(4) 1.3639(3) 0.7889(3) 0.0383(7) Uani 1 1 d .
N8 N 0.5522(3) 1.2934(3) 0.6668(2) 0.0313(6) Uani 1 1 d .
H8 H 0.5058 1.2990 0.6035 0.038 Uiso 1 1 calc R
O7 O 0.6786(3) 0.6178(2) -0.2528(2) 0.0340(5) Uani 1 1 d .
O8 O 0.8099(3) 0.7126(2) -0.0530(2) 0.0396(6) Uani 1 1 d .
O9 O 0.6283(3) 0.9209(2) 0.0933(2) 0.0382(6) Uani 1 1 d .
O10 O 0.50400(11) 1.07089(9) 0.18234(9) 0.0360(5) Uani 1 1 d .
O1W O 0.88573(11) 0.14359(9) 0.90388(9) 0.0642(8) Uani 1 1 d R
H1A H 0.9416 0.1243 0.8522 0.096 Uiso 1 1 d R
H1B H 0.9385 0.2151 0.9689 0.096 Uiso 1 1 d R
O2W O 0.39406(11) 0.36203(9) 0.51361(9) 0.0394(6) Uani 1 1 d R
H2A H 0.4287 0.3495 0.4495 0.059 Uiso 1 1 d R
H2B H 0.2984 0.3298 0.4862 0.059 Uiso 1 1 d R
O3W O 0.78894(11) 0.89928(9) -0.14307(9) 0.0509(7) Uani 1 1 d R
H3B H 0.8254 0.9783 -0.1060 0.076 Uiso 1 1 d R
H3A H 0.8463 0.8617 -0.1850 0.076 Uiso 1 1 d R
O4W O 0.47906(11) 0.61204(9) -0.08294(9) 0.0473(7) Uani 1 1 d R
H4B H 0.4423 0.6274 -0.0220 0.071 Uiso 1 1 d R
H4A H 0.5036 0.5441 -0.1106 0.071 Uiso 1 1 d R
O5W O 0.40970(11) 0.64279(9) -0.33436(9) 0.0346(5) Uani 1 1 d R
H5A H 0.3247 0.6538 -0.3530 0.052 Uiso 1 1 d R
H5B H 0.4031 0.5644 -0.3676 0.052 Uiso 1 1 d R
O6W O 0.32472(11) 0.79538(9) -0.07788(9) 0.0433(6) Uani 1 1 d R
H6A H 0.3019 0.8276 -0.0096 0.065 Uiso 1 1 d R
H6B H 0.2512 0.7743 -0.1371 0.065 Uiso 1 1 d R
Tb1 Tb 0.573695(16) 0.785879(13) -0.120737(12) 0.02412(6) Uani 1 1 d .
H5 H 0.774(3) 0.886(3) 0.258(3) 0.019(8) Uiso 1 1 d .
H9 H 0.551(4) 1.148(3) 0.412(3) 0.031(9) Uiso 1 1 d .
H1 H 1.005(4) 0.580(3) -0.045(3) 0.023(8) Uiso 1 1 d .
H2 H 1.165(4) 0.446(3) -0.106(4) 0.043(10) Uiso 1 1 d .
H4 H 0.821(4) 0.484(3) -0.394(3) 0.029(9) Uiso 1 1 d .
H7 H 0.812(5) 1.053(4) 0.638(4) 0.061(12) Uiso 1 1 d .
H6 H 0.863(5) 0.904(4) 0.453(4) 0.056(12) Uiso 1 1 d .
H3 H 1.148(4) 0.337(4) -0.324(4) 0.047(11) Uiso 1 1 d .

loop_
_atom_site_aniso_label
_atom_site_aniso_U_11
_atom_site_aniso_U_22
_atom_site_aniso_U_33
_atom_site_aniso_U_23
_atom_site_aniso_U_13
_atom_site_aniso_U_12
C1 0.0304(17) 0.0265(17) 0.0342(18) 0.0150(15) 0.0130(15) 0.0117(14)
C2 0.0286(16) 0.0209(15) 0.0309(16) 0.0111(13) 0.0093(13) 0.0074(13)
C3 0.0375(19) 0.0294(18) 0.0249(17) 0.0101(15) 0.0064(15) 0.0121(15)
C4 0.040(2) 0.039(2) 0.0362(19) 0.0172(17) 0.0029(16) 0.0187(17)
C5 0.0356(19) 0.0331(19) 0.040(2) 0.0138(16) 0.0112(16) 0.0211(16)
C6 0.0255(16) 0.0257(16) 0.0326(17) 0.0122(14) 0.0086(14) 0.0098(13)
C7 0.0228(16) 0.0257(16) 0.0343(17) 0.0118(14) 0.0090(14) 0.0093(13)
C8 0.0244(16) 0.0269(17) 0.0296(17) 0.0123(14) 0.0057(14) 0.0089(13)
C9 0.0282(16) 0.0243(16) 0.0238(15) 0.0081(13) 0.0084(13) 0.0080(13)
C10 0.0287(16) 0.0188(15) 0.0221(15) 0.0061(12) 0.0043(13) 0.0055(13)
C11 0.045(2) 0.0315(19) 0.0256(17) 0.0052(15) 0.0088(16) 0.0217(16)
C12 0.055(2) 0.041(2) 0.038(2) 0.0154(17) 0.0073(18) 0.031(2)
C13 0.049(2) 0.040(2) 0.0252(17) 0.0154(16) 0.0039(16) 0.0194(17)
C14 0.0305(17) 0.0245(16) 0.0214(15) 0.0089(13) 0.0074(13) 0.0067(13)
C15 0.0283(16) 0.0223(16) 0.0238(16) 0.0089(13) 0.0076(13) 0.0095(13)
C16 0.0307(17) 0.0261(16) 0.0242(16) 0.0108(13) 0.0082(13) 0.0066(14)
N1 0.0344(16) 0.0386(16) 0.0351(16) 0.0109(14) 0.0117(13) 0.0187(13)
N2 0.0366(16) 0.0411(17) 0.0336(16) 0.0090(14) 0.0139(13) 0.0169(14)
N3 0.0282(15) 0.0382(16) 0.0336(15) 0.0095(13) 0.0081(12) 0.0083(13)
N4 0.0303(15) 0.0348(16) 0.0302(15) 0.0099(13) 0.0109(12) 0.0135(12)
N5 0.0533(18) 0.0340(16) 0.0226(14) 0.0113(12) 0.0088(13) 0.0164(14)
N6 0.064(2) 0.0403(17) 0.0268(15) 0.0147(14) 0.0170(15) 0.0219(16)
N7 0.0528(19) 0.0346(16) 0.0277(15) 0.0120(13) 0.0167(14) 0.0165(14)
N8 0.0405(16) 0.0333(15) 0.0212(13) 0.0116(12) 0.0109(12) 0.0157(13)
O7 0.0318(12) 0.0358(13) 0.0295(12) 0.0088(10) 0.0076(10) 0.0192(10)
O8 0.0450(14) 0.0397(14) 0.0281(12) 0.0078(11) 0.0097(11) 0.0235(12)
O9 0.0469(14) 0.0391(14) 0.0211(11) 0.0054(10) 0.0077(10) 0.0221(12)
O10 0.0465(14) 0.0403(14) 0.0289(12) 0.0180(11) 0.0124(11) 0.0250(12)
O1W 0.070(2) 0.0435(16) 0.065(2) 0.0272(15) -0.0084(16) 0.0001(15)
O2W 0.0334(13) 0.0531(15) 0.0308(12) 0.0195(12) 0.0071(10) 0.0134(12)
O3W 0.0484(16) 0.0357(14) 0.080(2) 0.0277(14) 0.0390(15) 0.0214(12)
O4W 0.0652(18) 0.0400(14) 0.0541(16) 0.0255(13) 0.0403(14) 0.0284(13)
O5W 0.0298(12) 0.0333(13) 0.0323(12) 0.0084(10) 0.0041(10) 0.0144(10)
O6W 0.0376(14) 0.0599(17) 0.0338(13) 0.0197(12) 0.0150(11) 0.0212(13)
Tb1 0.02945(9) 0.02460(9) 0.01712(8) 0.00671(6) 0.00794(6) 0.01327(6)

loop_
_atom_type_symbol
_atom_type_description
_atom_type_scat_dispersion_real
_atom_type_scat_dispersion_imag
_atom_type_scat_source
C C 0.0033 0.0016 'International Tables Vol C Tables 4.2.6.8 and 6.1.1.4'
H H 0.0000 0.0000 'International Tables Vol C Tables 4.2.6.8 and 6.1.1.4'
N N 0.0061 0.0033 'International Tables Vol C Tables 4.2.6.8 and 6.1.1.4'
O O 0.0106 0.0060 'International Tables Vol C Tables 4.2.6.8 and 6.1.1.4'
Tb Tb -0.1723 4.1537 'International Tables Vol C Tables 4.2.6.8 and 6.1.1.4'

loop_
_geom_angle_atom_site_label_1
_geom_angle_atom_site_label_2
_geom_angle_atom_site_label_3
_geom_angle
_geom_angle_site_symmetry_1
_geom_angle_site_symmetry_3
O8 C1 O7 120.8(3) . .
O8 C1 C2 121.2(3) . .
O7 C1 C2 118.1(3) . .
C3 C2 C8 119.4(3) . .
C3 C2 C1 121.7(3) . .
C8 C2 C1 118.9(3) . .
C2 C3 C4 120.3(3) . .
C2 C3 H1 118(2) . .
C4 C3 H1 122(2) . .
C5 C4 C3 119.8(3) . .
C5 C4 H2 123(2) . .
C3 C4 H2 117(2) . .
C4 C5 C6 120.9(3) . .
C4 C5 H3 120(3) . .
C6 C5 H3 119(3) . .
C5 C6 C8 118.7(3) . .
C5 C6 C7 121.9(3) . .
C8 C6 C7 119.4(3) . .
N4 C7 N1 111.0(3) . .
N4 C7 C6 124.2(3) . .
N1 C7 C6 124.7(3) . .
C2 C8 C6 120.8(3) . .
C2 C8 H4 118(2) . .
C6 C8 H4 121(2) . .
O10 C9 O9 124.4(3) . .
O10 C9 C10 118.0(2) . .
O9 C9 C10 117.6(3) . .
C11 C10 C15 119.5(3) . .
C11 C10 C9 120.1(3) . .
C15 C10 C9 120.3(3) . .
C12 C11 C10 120.0(3) . .
C12 C11 H5 121(2) . .
C10 C11 H5 119(2) . .
C11 C12 C13 120.5(3) . .
C11 C12 H6 121(3) . .
C13 C12 H6 118(3) . .
C12 C13 C14 119.8(3) . .
C12 C13 H7 121(2) . .
C14 C13 H7 119(2) . .
C15 C14 C13 119.3(3) . .
C15 C14 C16 121.9(3) . .
C13 C14 C16 118.9(3) . .
C14 C15 C10 120.8(3) . .
C14 C15 H9 123(2) . .
C10 C15 H9 116(2) . .
N5 C16 N8 107.8(3) . .
N5 C16 C14 125.7(3) . .
N8 C16 C14 126.5(3) . .
C7 N1 N2 104.8(3) . .
N3 N2 N1 109.5(3) . .
N2 N3 N4 109.4(3) . .
C7 N4 N3 105.2(2) . .
C16 N5 N6 106.2(3) . .
N7 N6 N5 110.8(3) . .
N6 N7 N8 106.3(3) . .
C16 N8 N7 108.9(3) . .
C16 N8 H8 125.6 . .
N7 N8 H8 125.6 . .
C1 O7 Tb1 99.43(18) . .
C1 O8 Tb1 87.94(18) . .
C9 O9 Tb1 148.6(2) . .
C9 O10 Tb1 153.09(15) . 2_675
H1A O1W H1B 104.9 . .
H2A O2W H2B 106.7 . .
Tb1 O3W H3B 127.6 . .
Tb1 O3W H3A 122.0 . .
H3B O3W H3A 110.0 . .
Tb1 O4W H4B 119.0 . .
Tb1 O4W H4A 124.7 . .
H4B O4W H4A 113.4 . .
Tb1 O5W H5A 119.5 . .
Tb1 O5W H5B 118.6 . .
H5A O5W H5B 109.1 . .
Tb1 O6W H6A 129.3 . .
Tb1 O6W H6B 119.0 . .
H6A O6W H6B 111.0 . .
O9 Tb1 O3W 93.08(7) . .
O9 Tb1 O10 97.20(6) . 2_675
O3W Tb1 O10 72.93(4) . 2_675
O9 Tb1 O7 133.14(8) . .
O3W Tb1 O7 76.76(6) . .
O10 Tb1 O7 121.83(6) 2_675 .
O9 Tb1 O4W 87.59(7) . .
O3W Tb1 O4W 144.1 . .
O10 Tb1 O4W 142.560(18) 2_675 .
O7 Tb1 O4W 76.84(6) . .
O9 Tb1 O6W 76.58(6) . .
O3W Tb1 O6W 144.0 . .
O10 Tb1 O6W 74.33(4) 2_675 .
O7 Tb1 O6W 134.74(6) . .
O4W Tb1 O6W 70.7 . .
O9 Tb1 O5W 155.96(7) . .
O3W Tb1 O5W 106.7 . .
O10 Tb1 O5W 76.39(4) 2_675 .
O7 Tb1 O5W 66.53(6) . .
O4W Tb1 O5W 84.3 . .
O6W Tb1 O5W 79.4 . .
O9 Tb1 O8 81.43(7) . .
O3W Tb1 O8 72.04(6) . .
O10 Tb1 O8 144.80(6) 2_675 .
O7 Tb1 O8 51.80(7) . .
O4W Tb1 O8 72.63(6) . .
O6W Tb1 O8 137.67(6) . .
O5W Tb1 O8 117.22(5) . .

loop_
_geom_bond_atom_site_label_1
_geom_bond_atom_site_label_2
_geom_bond_distance
_geom_bond_site_symmetry_2
C1 O8 1.258(4) .
C1 O7 1.268(4) .
C1 C2 1.497(4) .
C2 C3 1.384(4) .
C2 C8 1.383(4) .
C3 C4 1.382(5) .
C3 H1 0.87(3) .
C4 C5 1.378(5) .
C4 H2 0.96(4) .
C5 C6 1.385(5) .
C5 H3 0.83(4) .
C6 C8 1.393(4) .
C6 C7 1.465(4) .
C7 N4 1.327(4) .
C7 N1 1.342(4) .
C8 H4 0.88(3) .
C9 O10 1.252(3) .
C9 O9 1.253(4) .
C9 C10 1.501(4) .
C10 C11 1.388(4) .
C10 C15 1.388(4) .
C11 C12 1.386(5) .
C11 H5 0.88(3) .
C12 C13 1.386(5) .
C12 H6 0.87(4) .
C13 C14 1.399(5) .
C13 H7 0.98(4) .
C14 C15 1.388(4) .
C14 C16 1.464(4) .
C15 H9 0.90(3) .
C16 N5 1.324(4) .
C16 N8 1.339(4) .
N1 N2 1.347(4) .
N2 N3 1.301(4) .
N3 N4 1.349(4) .
N5 N6 1.349(4) .
N6 N7 1.297(4) .
N7 N8 1.340(4) .
N8 H8 0.8600 .
O7 Tb1 2.375(2) .
O8 Tb1 2.625(2) .
O9 Tb1 2.266(2) .
O10 Tb1 2.3275(9) 2_675
O1W H1A 0.8397 .
O1W H1B 0.8521 .
O2W H2A 0.8408 .
O2W H2B 0.8448 .
O3W Tb1 2.3235 .
O3W H3B 0.8186 .
O3W H3A 0.8244 .
O4W Tb1 2.3818 .
O4W H4B 0.8122 .
O4W H4A 0.8087 .
O5W Tb1 2.4286 .
O5W H5A 0.8268 .
O5W H5B 0.8199 .
O6W Tb1 2.4153 .
O6W H6A 0.8135 .
O6W H6B 0.8208 .
Tb1 O10 2.3275(9) 2_675
